data_7040505
loop_
_publ_author_name
'Wells, Jordann A. L.'
'Seymour, Megan L.'
'Suvova, Mark\'eta'
'Arnold, Polly L.'

_publ_section_title
;
 Dinuclear uranium complexation and manipulation using robust
 tetraaryloxides.
;
_journal_issue 40
_journal_name_full 'Dalton transactions (Cambridge, England : 2003)'
_journal_page_first 16026
_journal_page_last 16032
_journal_paper_doi 10.1039/c6dt02630c
_journal_volume 45
_journal_year 2016
_chemical_formula_moiety 'C38 H55 I2 O5 U, C4 H8 O'
_chemical_formula_sum 'C42 H63 I2 O6 U'
_chemical_formula_weight 1155.75
_chemical_properties_physical Air-sensitive,Moisture-sensitive
_space_group_crystal_system monoclinic
_space_group_IT_number 14
_space_group_name_Hall '-P 2yn'
_space_group_name_H-M_alt 'P 1 21/n 1'
_symmetry_space_group_name_Hall '-P 2yn'
_symmetry_space_group_name_H-M 'P 1 21/n 1'
_atom_sites_solution_hydrogens geom
_atom_sites_solution_primary direct
_audit_creation_date 2016-05-09
_audit_creation_method
;
Olex2 1.2
(compiled 2016.02.19 svn.r3266 for OlexSys, GUI svn.r5155)
;
_audit_update_record
;
2016-05-09 deposited with the CCDC.
2016-08-17 downloaded from the CCDC.
;
_cell_angle_alpha 90
_cell_angle_beta 94.6475(13)
_cell_angle_gamma 90
_cell_formula_units_Z 4
_cell_length_a 13.1203(2)
_cell_length_b 15.46388(16)
_cell_length_c 22.0950(3)
_cell_measurement_reflns_used 19201
_cell_measurement_temperature 170(2)
_cell_measurement_theta_max 27.7120
_cell_measurement_theta_min 3.2170
_cell_volume 4468.13(10)
_computing_cell_refinement
;
CrysAlisPro, Agilent Technologies,
Version 1.171.37.34 (release 22-05-2014 CrysAlis171 .NET)
(compiled May 22 2014,16:03:01)
;
_computing_data_collection
;
CrysAlisPro, Agilent Technologies,
Version 1.171.37.34 (release 22-05-2014 CrysAlis171 .NET)
(compiled May 22 2014,16:03:01)
;
_computing_data_reduction
;
CrysAlisPro, Agilent Technologies,
Version 1.171.37.34 (release 22-05-2014 CrysAlis171 .NET)
(compiled May 22 2014,16:03:01)
;
_computing_molecular_graphics 'Olex2 (Dolomanov et al., 2009)'
_computing_publication_material 'Olex2 (Dolomanov et al., 2009)'
_computing_structure_refinement 'ShelXL (Sheldrick, 2015)'
_computing_structure_solution 'ShelXT (Sheldrick, 2015)'
_diffrn_ambient_temperature 170(2)
_diffrn_detector 'CCD plate'
_diffrn_detector_area_resol_mean 16.1042
_diffrn_detector_type Eos
_diffrn_measured_fraction_theta_full 0.999
_diffrn_measured_fraction_theta_max 0.999
_diffrn_measurement_details
;
  1 omega  -25.00   25.00   1.0000   45.0000
omega____ theta____ kappa____ phi______ frames
    -      -17.0767  -99.0000 -150.0000 50

  2 omega  -25.00   25.00   1.0000   45.0000
omega____ theta____ kappa____ phi______ frames
    -      -17.0767  -99.0000  -60.0000 50

  3 omega  -49.00   41.00   1.0000   45.0000
omega____ theta____ kappa____ phi______ frames
    -       19.5767  -57.0000  -90.0000 90

  4 omega  -25.00   61.00   1.0000   45.0000
omega____ theta____ kappa____ phi______ frames
    -       19.5767  -99.0000  150.0000 86

  5 omega   -2.00   88.00   1.0000   45.0000
omega____ theta____ kappa____ phi______ frames
    -       19.5767   57.0000 -180.0000 90

  6 omega  -49.00   41.00   1.0000   45.0000
omega____ theta____ kappa____ phi______ frames
    -       19.5767  -57.0000   30.0000 90

  7 omega  -86.00    4.00   1.0000   45.0000
omega____ theta____ kappa____ phi______ frames
    -      -17.0767  -57.0000  -90.0000 90

  8 omega   34.00   96.00   1.0000   45.0000
omega____ theta____ kappa____ phi______ frames
    -       19.5767  179.0000  -60.0000 62

  9 omega  -25.00   61.00   1.0000   45.0000
omega____ theta____ kappa____ phi______ frames
    -       19.5767  -99.0000  -30.0000 86

 10 omega   -2.00   50.00   1.0000   45.0000
omega____ theta____ kappa____ phi______ frames
    -       19.5767   57.0000  -90.0000 52

 11 omega   -2.00   88.00   1.0000   45.0000
omega____ theta____ kappa____ phi______ frames
    -       19.5767   57.0000   60.0000 90
;
_diffrn_measurement_device 'four-circle diffractometer'
_diffrn_measurement_device_type 'Xcalibur, Eos'
_diffrn_measurement_method '\w scans'
_diffrn_orient_matrix_UB_11 0.0441819000
_diffrn_orient_matrix_UB_12 0.0080999000
_diffrn_orient_matrix_UB_13 -0.0156112000
_diffrn_orient_matrix_UB_21 0.0124419000
_diffrn_orient_matrix_UB_22 0.0356286000
_diffrn_orient_matrix_UB_23 0.0194306000
_diffrn_orient_matrix_UB_31 0.0288857000
_diffrn_orient_matrix_UB_32 -0.0277316000
_diffrn_orient_matrix_UB_33 0.0204027000
_diffrn_radiation_monochromator graphite
_diffrn_radiation_probe x-ray
_diffrn_radiation_type MoK\a
_diffrn_radiation_wavelength 0.71073
_diffrn_reflns_av_R_equivalents 0.0559
_diffrn_reflns_av_unetI/netI 0.0367
_diffrn_reflns_Laue_measured_fraction_full 0.999
_diffrn_reflns_Laue_measured_fraction_max 0.999
_diffrn_reflns_limit_h_max 16
_diffrn_reflns_limit_h_min -16
_diffrn_reflns_limit_k_max 19
_diffrn_reflns_limit_k_min -19
_diffrn_reflns_limit_l_max 27
_diffrn_reflns_limit_l_min -27
_diffrn_reflns_number 72103
_diffrn_reflns_point_group_measured_fraction_full 0.999
_diffrn_reflns_point_group_measured_fraction_max 0.999
_diffrn_reflns_theta_full 26.000
_diffrn_reflns_theta_max 26.372
_diffrn_reflns_theta_min 3.061
_diffrn_source 'Enhance (Mo) X-ray Source'
_exptl_absorpt_coefficient_mu 5.056
_exptl_absorpt_correction_T_max 1.00000
_exptl_absorpt_correction_T_min 0.57666
_exptl_absorpt_correction_type multi-scan
_exptl_absorpt_process_details
;
CrysAlisPro, Agilent Technologies,
Version 1.171.37.34 (release 22-05-2014 CrysAlis171 .NET)
(compiled May 22 2014,16:03:01)
Empirical absorption correction using spherical harmonics,
 implemented in SCALE3 ABSPACK scaling algorithm.
Empirical absorption correction using spherical harmonics,
 implemented in SCALE3 ABSPACK scaling algorithm.
;
_exptl_crystal_colour 'clear dark green'
_exptl_crystal_colour_lustre clear
_exptl_crystal_colour_modifier dark
_exptl_crystal_colour_primary green
_exptl_crystal_density_diffrn 1.718
_exptl_crystal_description block
_exptl_crystal_F_000 2244
_exptl_crystal_recrystallization_method 'Re-crystallisation from solvent'
_exptl_crystal_size_max 0.2906
_exptl_crystal_size_mid 0.149
_exptl_crystal_size_min 0.1255
_refine_diff_density_max 2.003
_refine_diff_density_min -1.817
_refine_diff_density_rms 0.143
_refine_ls_extinction_method none
_refine_ls_goodness_of_fit_ref 1.125
_refine_ls_hydrogen_treatment constr
_refine_ls_matrix_type full
_refine_ls_number_parameters 468
_refine_ls_number_reflns 9141
_refine_ls_number_restraints 91
_refine_ls_restrained_S_all 1.130
_refine_ls_R_factor_all 0.0697
_refine_ls_R_factor_gt 0.0524
_refine_ls_shift/su_max 0.001
_refine_ls_shift/su_mean 0.000
_refine_ls_structure_factor_coef Fsqd
_refine_ls_weighting_details 'w=1/[\s^2^(Fo^2^)+(0.0376P)^2^+36.4430P] where P=(Fo^2^+2Fc^2^)/3'
_refine_ls_weighting_scheme calc
_refine_ls_wR_factor_gt 0.1169
_refine_ls_wR_factor_ref 0.1235
_reflns_Friedel_coverage 0.000
_reflns_number_gt 7365
_reflns_number_total 9141
_reflns_threshold_expression 'I > 2\s(I)'
_cod_data_source_file c6dt02630c2.cif
_cod_data_source_block p15141amono
_cod_depositor_comments 'Adding full bibliography for 7040504--7040510.cif.'
_cod_original_cell_volume 4468.12(10)
_cod_database_code 7040505
_chemical_oxdiff_formula 'C52 H62 O4 U2 I4'
_shelx_space_group_comment
;
The symmetry employed for this shelxl refinement is uniquely defined
by the following loop, which should always be used as a source of
symmetry information in preference to the above space-group names.
They are only intended as comments.
;
_reflns_odcompleteness_completeness 99.81
_reflns_odcompleteness_iscentric 1
_reflns_odcompleteness_theta 26.32
_olex2_refinement_description
;
1. Fixed Uiso
 At 1.2 times of:
  All C(H) groups, All C(H,H) groups
 At 1.5 times of:
  All C(H,H,H) groups
2. Restrained distances
 C10S-C9S \\sim C11S-C12S
 with sigma of 0.02
3. Rigid body (RIGU) restrains
 O2S, C5S, C6S, C7S, C8S
 with sigma for 1-2 distances of 0.004 and sigma for 1-3 distances of 0.004
 O1S, C4S, C3S, C2S, C1S
 with sigma for 1-2 distances of 0.004 and sigma for 1-3 distances of 0.004
 O4S, C13S, C14S, C15S, C16S
 with sigma for 1-2 distances of 0.004 and sigma for 1-3 distances of 0.004
4.a Ternary CH refined with riding coordinates:
 C1(H1)
4.b Secondary CH2 refined with riding coordinates:
 C9S(H9SA,H9SB), C4S(H4SA,H4SB), C12S(H12D,H12E), C8S(H8SA,H8SB), C10S(H10A,
 H10B), C5S(H5SA,H5SB), C11S(H11A,H11B), C3S(H3SA,H3SB), C1S(H1SA,H1SB),
 C6S(H6SA,H6SB), C2S(H2SA,H2SB), C7S(H7SA,H7SB), C13S(H13A,H13B), C14S(H14D,
 H14E), C15S(H15A,H15B), C16S(H16A,H16B)
4.c Aromatic/amide H refined with riding coordinates:
 C25(H25), C15(H15), C3(H3), C7(H7), C13(H13), C23(H23)
4.d Idealised Me refined as rotating group:
 C122(H12A,H12B,H12C), C140(H14A,H14B,H14C), C121(H12F,H12G,H12H), C221(H22A,
 H22B,H22C), C223(H22D,H22E,H22F), C123(H12I,H12J,H12K), C240(H24A,H24B,H24C),
 C222(H22G,H22H,H22I)
;
_shelx_shelxl_version_number 2014/7
_olex2_submission_special_instructions 'No special instructions were received'

loop_
_space_group_symop_operation_xyz
'x, y, z'
'-x+1/2, y+1/2, -z+1/2'
'-x, -y, -z'
'x-1/2, -y-1/2, z-1/2'

loop_
_atom_site_label
_atom_site_type_symbol
_atom_site_fract_x
_atom_site_fract_y
_atom_site_fract_z
_atom_site_U_iso_or_equiv
_atom_site_adp_type
_atom_site_occupancy
_atom_site_site_symmetry_order
_atom_site_calc_flag
_atom_site_refinement_flags_posn
_atom_site_refinement_flags_adp
U1 U 0.63654(2) 0.29548(2) 0.65844(2) 0.03115(9) Uani 1 1 d . .
I1 I 0.57308(8) 0.36621(6) 0.78102(3) 0.0867(3) Uani 1 1 d . .
I2 I 0.84831(7) 0.36547(7) 0.70980(5) 0.1002(3) Uani 1 1 d . .
O1 O 0.4822(4) 0.2917(3) 0.6236(2) 0.0258(10) Uani 1 1 d . .
O2 O 0.6802(3) 0.2945(3) 0.5683(2) 0.0291(11) Uani 1 1 d . .
O3S O 0.6107(5) 0.4481(3) 0.6298(2) 0.0431(15) Uani 1 1 d . .
O2S O 0.5675(5) 0.1636(4) 0.7093(3) 0.0519(16) Uani 1 1 d . U
C11 C 0.4007(5) 0.2807(4) 0.5811(3) 0.0230(14) Uani 1 1 d . .
C16 C 0.4162(5) 0.2314(4) 0.5300(3) 0.0218(14) Uani 1 1 d . .
O1S O 0.7494(6) 0.1644(4) 0.6512(3) 0.0622(18) Uani 1 1 d . U
C21 C 0.6676(5) 0.2854(4) 0.5066(3) 0.0250(14) Uani 1 1 d . .
C25 C 0.5665(6) 0.2310(5) 0.4195(3) 0.0306(16) Uani 1 1 d . .
H25 H 0.5102 0.1973 0.4032 0.037 Uiso 1 1 calc R .
C1 C 0.5189(5) 0.1869(4) 0.5240(3) 0.0187(13) Uani 1 1 d . .
H1 H 0.5561 0.1890 0.5653 0.022 Uiso 1 1 calc R .
C22 C 0.7372(6) 0.3231(5) 0.4683(4) 0.0348(18) Uani 1 1 d . .
C15 C 0.3366(6) 0.2230(4) 0.4843(3) 0.0298(16) Uani 1 1 d . .
H15 H 0.3474 0.1903 0.4489 0.036 Uiso 1 1 calc R .
C3 C 0.4281(6) 0.0430(4) 0.5297(3) 0.0305(16) Uani 1 1 d . .
H3 H 0.3777 0.0717 0.5508 0.037 Uiso 1 1 calc R .
C26 C 0.5861(5) 0.2363(4) 0.4818(3) 0.0220(14) Uani 1 1 d . .
C9S C 0.5614(6) 0.4742(4) 0.5707(3) 0.0350(18) Uani 1 1 d D .
H9SA H 0.4890 0.4555 0.5666 0.042 Uiso 1 1 calc R .
H9SB H 0.5970 0.4481 0.5373 0.042 Uiso 1 1 calc R .
C14 C 0.2431(6) 0.2611(5) 0.4896(4) 0.0353(17) Uani 1 1 d . .
C2 C 0.5061(5) 0.0906(4) 0.5082(3) 0.0216(14) Uani 1 1 d . .
C12 C 0.3028(6) 0.3152(4) 0.5902(3) 0.0277(15) Uani 1 1 d . .
C24 C 0.6263(7) 0.2731(5) 0.3805(4) 0.0384(18) Uani 1 1 d . .
C7 C 0.5789(6) 0.0468(4) 0.4787(3) 0.0296(16) Uani 1 1 d . .
H7 H 0.6345 0.0776 0.4640 0.036 Uiso 1 1 calc R .
C13 C 0.2293(6) 0.3053(5) 0.5431(4) 0.0348(17) Uani 1 1 d . .
H13 H 0.1642 0.3304 0.5473 0.042 Uiso 1 1 calc R .
C23 C 0.7124(7) 0.3162(5) 0.4064(4) 0.041(2) Uani 1 1 d . .
H23 H 0.7568 0.3424 0.3799 0.049 Uiso 1 1 calc R .
C122 C 0.3041(8) 0.2957(6) 0.7031(4) 0.055(2) Uani 1 1 d . .
H12A H 0.2687 0.2407 0.6948 0.083 Uiso 1 1 calc GR .
H12B H 0.2818 0.3207 0.7406 0.083 Uiso 1 1 calc GR .
H12C H 0.3781 0.2857 0.7079 0.083 Uiso 1 1 calc GR .
C4S C 0.7622(10) 0.1089(7) 0.6001(6) 0.079(3) Uani 1 1 d . U
H4SA H 0.7518 0.1414 0.5616 0.094 Uiso 1 1 calc R .
H4SB H 0.7132 0.0601 0.5991 0.094 Uiso 1 1 calc R .
C220 C 0.8378(6) 0.3653(6) 0.4942(5) 0.050(2) Uani 1 1 d . .
C12S C 0.6324(11) 0.5258(5) 0.6651(5) 0.085(4) Uani 1 1 d D .
H12D H 0.5792 0.5351 0.6938 0.102 Uiso 1 1 calc R .
H12E H 0.6995 0.5207 0.6888 0.102 Uiso 1 1 calc R .
C140 C 0.1580(7) 0.2520(7) 0.4402(5) 0.059(3) Uani 1 1 d . .
H14A H 0.1427 0.3087 0.4217 0.089 Uiso 1 1 calc GR .
H14B H 0.0969 0.2295 0.4574 0.089 Uiso 1 1 calc GR .
H14C H 0.1791 0.2120 0.4091 0.089 Uiso 1 1 calc GR .
C8S C 0.4889(10) 0.1076(7) 0.6853(6) 0.080(3) Uani 1 1 d . U
H8SA H 0.5167 0.0630 0.6590 0.096 Uiso 1 1 calc R .
H8SB H 0.4350 0.1404 0.6612 0.096 Uiso 1 1 calc R .
C121 C 0.3383(8) 0.4432(6) 0.6595(4) 0.055(2) Uani 1 1 d . .
H12F H 0.4118 0.4307 0.6632 0.082 Uiso 1 1 calc GR .
H12G H 0.3194 0.4714 0.6967 0.082 Uiso 1 1 calc GR .
H12H H 0.3220 0.4816 0.6248 0.082 Uiso 1 1 calc GR .
C221 C 0.8173(8) 0.4473(6) 0.5296(5) 0.064(3) Uani 1 1 d . .
H22A H 0.7716 0.4853 0.5044 0.097 Uiso 1 1 calc GR .
H22B H 0.8820 0.4772 0.5405 0.097 Uiso 1 1 calc GR .
H22C H 0.7850 0.4320 0.5666 0.097 Uiso 1 1 calc GR .
C120 C 0.2785(6) 0.3586(6) 0.6500(4) 0.042(2) Uani 1 1 d . .
C223 C 0.8994(7) 0.3016(7) 0.5336(5) 0.061(3) Uani 1 1 d . .
H22D H 0.8640 0.2892 0.5700 0.092 Uiso 1 1 calc GR .
H22E H 0.9669 0.3261 0.5455 0.092 Uiso 1 1 calc GR .
H22F H 0.9075 0.2479 0.5109 0.092 Uiso 1 1 calc GR .
C10S C 0.5684(8) 0.5690(5) 0.5688(4) 0.052(2) Uani 1 1 d D .
H10A H 0.4997 0.5954 0.5688 0.063 Uiso 1 1 calc R .
H10B H 0.6002 0.5880 0.5319 0.063 Uiso 1 1 calc R .
C123 C 0.1648(8) 0.3806(8) 0.6501(5) 0.073(3) Uani 1 1 d . .
H12I H 0.1458 0.4215 0.6172 0.109 Uiso 1 1 calc GR .
H12J H 0.1517 0.4067 0.6891 0.109 Uiso 1 1 calc GR .
H12K H 0.1242 0.3276 0.6440 0.109 Uiso 1 1 calc GR .
C240 C 0.6030(9) 0.2700(8) 0.3125(4) 0.067(3) Uani 1 1 d . .
H24A H 0.5547 0.2230 0.3020 0.101 Uiso 1 1 calc GR .
H24B H 0.6664 0.2598 0.2930 0.101 Uiso 1 1 calc GR .
H24C H 0.5729 0.3251 0.2984 0.101 Uiso 1 1 calc GR .
C5S C 0.5970(12) 0.1322(9) 0.7695(6) 0.105(5) Uani 1 1 d . U
H5SA H 0.6511 0.0877 0.7684 0.126 Uiso 1 1 calc R .
H5SB H 0.6231 0.1801 0.7961 0.126 Uiso 1 1 calc R .
C222 C 0.9046(8) 0.3911(8) 0.4430(6) 0.076(4) Uani 1 1 d . .
H22G H 0.9186 0.3399 0.4189 0.113 Uiso 1 1 calc GR .
H22H H 0.9693 0.4154 0.4607 0.113 Uiso 1 1 calc GR .
H22I H 0.8686 0.4344 0.4169 0.113 Uiso 1 1 calc GR .
C11S C 0.6336(12) 0.5943(6) 0.6248(5) 0.094(5) Uani 1 1 d D .
H11A H 0.7044 0.6062 0.6148 0.112 Uiso 1 1 calc R .
H11B H 0.6060 0.6470 0.6429 0.112 Uiso 1 1 calc R .
C3S C 0.8717(12) 0.0764(11) 0.6102(7) 0.110(5) Uani 1 1 d . U
H3SA H 0.8734 0.0124 0.6105 0.132 Uiso 1 1 calc R .
H3SB H 0.9130 0.0975 0.5776 0.132 Uiso 1 1 calc R .
C1S C 0.8221(12) 0.1319(10) 0.6972(6) 0.108(5) Uani 1 1 d . U
H1SA H 0.8383 0.1764 0.7287 0.129 Uiso 1 1 calc R .
H1SB H 0.7946 0.0802 0.7167 0.129 Uiso 1 1 calc R .
C6S C 0.5081(14) 0.0965(11) 0.7908(7) 0.118(5) Uani 1 1 d . U
H6SA H 0.4707 0.1406 0.8128 0.141 Uiso 1 1 calc R .
H6SB H 0.5256 0.0476 0.8186 0.141 Uiso 1 1 calc R .
C2S C 0.9107(13) 0.1101(11) 0.6680(7) 0.116(5) Uani 1 1 d . U
H2SA H 0.9517 0.0660 0.6915 0.139 Uiso 1 1 calc R .
H2SB H 0.9537 0.1618 0.6629 0.139 Uiso 1 1 calc R .
C7S C 0.4476(12) 0.0675(10) 0.7385(7) 0.107(5) Uani 1 1 d . U
H7SA H 0.3754 0.0847 0.7409 0.128 Uiso 1 1 calc R .
H7SB H 0.4508 0.0037 0.7355 0.128 Uiso 1 1 calc R .
O4S O 0.1404(12) 0.0227(13) 0.5444(7) 0.187(6) Uani 1 1 d . U
C13S C 0.1726(13) 0.0686(15) 0.6041(9) 0.131(5) Uani 1 1 d . U
H13A H 0.2020 0.1257 0.5951 0.158 Uiso 1 1 calc R .
H13B H 0.1115 0.0785 0.6266 0.158 Uiso 1 1 calc R .
C14S C 0.2376(16) 0.0259(15) 0.6369(10) 0.142(6) Uani 1 1 d . U
H14D H 0.2464 0.0494 0.6787 0.171 Uiso 1 1 calc R .
H14E H 0.3047 0.0246 0.6194 0.171 Uiso 1 1 calc R .
C15S C 0.1952(15) -0.0508(16) 0.6360(10) 0.144(6) Uani 1 1 d . U
H15A H 0.1495 -0.0542 0.6694 0.172 Uiso 1 1 calc R .
H15B H 0.2496 -0.0947 0.6439 0.172 Uiso 1 1 calc R .
C16S C 0.1377(15) -0.0718(16) 0.5805(10) 0.156(6) Uani 1 1 d . U
H16A H 0.0670 -0.0893 0.5873 0.187 Uiso 1 1 calc R .
H16B H 0.1709 -0.1181 0.5582 0.187 Uiso 1 1 calc R .

loop_
_atom_site_aniso_label
_atom_site_aniso_U_11
_atom_site_aniso_U_22
_atom_site_aniso_U_33
_atom_site_aniso_U_23
_atom_site_aniso_U_13
_atom_site_aniso_U_12
U1 0.03915(17) 0.02410(13) 0.02799(15) 0.00107(11) -0.01093(11) 0.00126(13)
I1 0.1341(8) 0.0886(6) 0.0342(4) -0.0222(3) -0.0130(4) 0.0378(5)
I2 0.0752(6) 0.1058(7) 0.1098(7) -0.0048(5) -0.0529(5) -0.0278(5)
O1 0.030(3) 0.024(2) 0.023(2) -0.0071(19) -0.0004(19) 0.002(2)
O2 0.021(2) 0.024(2) 0.041(3) 0.001(2) -0.006(2) -0.005(2)
O3S 0.069(4) 0.017(2) 0.039(3) -0.002(2) -0.023(3) -0.003(3)
O2S 0.061(4) 0.035(3) 0.059(4) 0.024(3) -0.002(3) 0.003(3)
C11 0.030(4) 0.014(3) 0.024(3) 0.004(2) -0.001(3) 0.002(3)
C16 0.025(4) 0.015(3) 0.026(3) 0.003(2) 0.003(3) -0.002(3)
O1S 0.073(4) 0.055(4) 0.061(4) 0.022(3) 0.016(3) 0.029(3)
C21 0.022(3) 0.018(3) 0.035(4) 0.002(3) 0.003(3) 0.004(3)
C25 0.036(4) 0.025(3) 0.031(4) -0.003(3) 0.005(3) -0.001(3)
C1 0.017(3) 0.015(3) 0.025(3) 0.002(2) 0.004(3) 0.001(2)
C22 0.030(4) 0.022(3) 0.053(5) 0.009(3) 0.006(4) 0.001(3)
C15 0.033(4) 0.026(4) 0.029(4) -0.006(3) -0.003(3) 0.001(3)
C3 0.034(4) 0.019(3) 0.040(4) -0.004(3) 0.013(3) 0.002(3)
C26 0.023(4) 0.015(3) 0.029(4) 0.002(3) 0.007(3) -0.001(3)
C9S 0.046(5) 0.025(4) 0.032(4) 0.001(3) -0.010(3) 0.002(3)
C14 0.029(4) 0.035(4) 0.040(4) -0.005(3) -0.004(3) 0.004(3)
C2 0.021(3) 0.016(3) 0.027(3) -0.001(3) 0.001(3) -0.002(3)
C12 0.030(4) 0.020(3) 0.033(4) -0.001(3) 0.008(3) 0.003(3)
C24 0.043(5) 0.037(4) 0.036(4) 0.003(3) 0.008(4) 0.004(4)
C7 0.032(4) 0.016(3) 0.043(4) 0.000(3) 0.013(3) -0.005(3)
C13 0.026(4) 0.031(4) 0.049(5) 0.001(3) 0.009(3) 0.008(3)
C23 0.043(5) 0.031(4) 0.050(5) 0.013(4) 0.024(4) 0.008(3)
C122 0.067(6) 0.063(6) 0.040(5) -0.006(4) 0.032(5) -0.002(5)
C4S 0.098(7) 0.056(6) 0.080(6) 0.006(5) -0.003(5) 0.041(5)
C220 0.027(4) 0.050(5) 0.073(6) 0.012(5) 0.010(4) -0.013(4)
C12S 0.159(12) 0.026(4) 0.059(7) -0.015(4) -0.050(7) -0.010(6)
C140 0.035(5) 0.078(7) 0.062(6) -0.016(5) -0.012(4) 0.012(5)
C8S 0.106(8) 0.051(6) 0.080(6) 0.027(5) -0.018(5) -0.028(6)
C121 0.066(7) 0.044(5) 0.055(6) -0.019(4) 0.009(5) 0.013(5)
C221 0.050(6) 0.048(6) 0.096(8) -0.001(5) 0.006(6) -0.025(5)
C120 0.035(5) 0.047(5) 0.048(5) -0.014(4) 0.018(4) 0.004(4)
C223 0.023(4) 0.070(7) 0.089(8) 0.015(6) -0.003(5) -0.006(5)
C10S 0.077(7) 0.024(4) 0.052(5) -0.002(4) -0.016(5) 0.002(4)
C123 0.061(7) 0.080(8) 0.081(8) -0.031(6) 0.025(6) 0.014(6)
C240 0.084(8) 0.088(8) 0.033(5) 0.008(5) 0.021(5) -0.002(6)
C5S 0.131(9) 0.088(9) 0.088(6) 0.058(6) -0.035(6) -0.029(7)
C222 0.042(6) 0.076(8) 0.111(10) 0.027(7) 0.022(6) -0.022(5)
C11S 0.171(14) 0.027(5) 0.072(8) -0.004(5) -0.057(8) -0.008(6)
C3S 0.118(8) 0.120(10) 0.090(7) 0.006(7) 0.004(6) 0.075(8)
C1S 0.136(9) 0.098(9) 0.085(6) 0.012(6) -0.012(6) 0.076(8)
C6S 0.148(11) 0.114(11) 0.090(7) 0.051(7) 0.001(6) -0.029(8)
C2S 0.113(8) 0.131(12) 0.101(8) 0.006(8) -0.011(6) 0.064(7)
C7S 0.100(8) 0.107(10) 0.112(8) 0.059(7) -0.006(6) -0.027(7)
O4S 0.142(11) 0.272(14) 0.144(9) 0.017(9) 0.004(8) -0.027(11)
C13S 0.072(10) 0.191(13) 0.133(11) 0.019(9) 0.026(8) -0.007(8)
C14S 0.108(11) 0.194(14) 0.125(11) 0.003(10) 0.018(8) 0.002(10)
C15S 0.114(13) 0.186(13) 0.135(11) 0.011(10) 0.036(9) -0.007(9)
C16S 0.104(12) 0.212(13) 0.155(13) -0.015(10) 0.036(10) -0.018(10)

loop_
_atom_type_symbol
_atom_type_description
_atom_type_scat_dispersion_real
_atom_type_scat_dispersion_imag
_atom_type_scat_source
C C 0.0033 0.0016 'International Tables Vol C Tables 4.2.6.8 and 6.1.1.4'
H H 0.0000 0.0000 'International Tables Vol C Tables 4.2.6.8 and 6.1.1.4'
I I -0.4742 1.8119 'International Tables Vol C Tables 4.2.6.8 and 6.1.1.4'
O O 0.0106 0.0060 'International Tables Vol C Tables 4.2.6.8 and 6.1.1.4'
U U -9.6767 9.6646 'International Tables Vol C Tables 4.2.6.8 and 6.1.1.4'

loop_
_exptl_crystal_face_index_h
_exptl_crystal_face_index_k
_exptl_crystal_face_index_l
_exptl_crystal_face_perp_dist
_exptl_oxdiff_crystal_face_indexfrac_h
_exptl_oxdiff_crystal_face_indexfrac_k
_exptl_oxdiff_crystal_face_indexfrac_l
_exptl_oxdiff_crystal_face_x
_exptl_oxdiff_crystal_face_y
_exptl_oxdiff_crystal_face_z
1 -22 -1 0.1413 0.9994 -21.9886 -1.0025 -0.1183 -0.7905 0.6182
-1 22 1 0.1413 -0.9994 21.9886 1.0025 0.1183 0.7905 -0.6182
-10 -1 -24 0.0628 -9.9948 -0.9999 -23.9824 -0.0753 -0.6260 -0.7503
10 1 24 0.0628 9.9948 0.9999 23.9824 0.0753 0.6260 0.7503
-17 -2 15 0.0628 -16.9939 -2.0003 14.9898 -1.0010 0.0086 -0.1296
17 2 -15 0.0628 16.9939 2.0003 -14.9898 1.0010 -0.0086 0.1296

loop_
_geom_angle_atom_site_label_1
_geom_angle_atom_site_label_2
_geom_angle_atom_site_label_3
_geom_angle
_geom_angle_site_symmetry_1
_geom_angle_site_symmetry_3
I1 U1 I2 81.58(3) . .
O1 U1 I1 90.58(12) . .
O1 U1 I2 161.14(12) . .
O1 U1 O2 88.96(17) . .
O1 U1 O3S 79.87(18) . .
O1 U1 O2S 76.82(19) . .
O1 U1 O1S 120.4(2) . .
O2 U1 I1 159.71(13) . .
O2 U1 I2 92.52(12) . .
O2 U1 O3S 78.87(19) . .
O2 U1 O2S 123.1(2) . .
O2 U1 O1S 74.31(19) . .
O3S U1 I1 81.08(14) . .
O3S U1 I2 81.98(13) . .
O3S U1 O2S 147.2(2) . .
O3S U1 O1S 145.5(2) . .
O2S U1 I1 76.42(15) . .
O2S U1 I2 117.38(14) . .
O1S U1 I1 122.68(15) . .
O1S U1 I2 77.95(19) . .
O1S U1 O2S 67.3(2) . .
C11 O1 U1 157.4(4) . .
C21 O2 U1 156.8(4) . .
C9S O3S U1 122.3(4) . .
C12S O3S U1 129.8(5) . .
C12S O3S C9S 107.8(6) . .
C8S O2S U1 127.1(5) . .
C8S O2S C5S 105.8(8) . .
C5S O2S U1 127.1(7) . .
O1 C11 C16 117.8(6) . .
O1 C11 C12 121.2(6) . .
C16 C11 C12 121.0(6) . .
C11 C16 C1 120.3(6) . .
C11 C16 C15 119.2(6) . .
C15 C16 C1 120.5(6) . .
C4S O1S U1 129.5(6) . .
C1S O1S U1 126.8(7) . .
C1S O1S C4S 103.6(8) . .
O2 C21 C22 121.3(6) . .
O2 C21 C26 118.4(6) . .
C26 C21 C22 120.2(7) . .
C26 C25 H25 119.1 . .
C24 C25 H25 119.1 . .
C24 C25 C26 121.8(7) . .
C16 C1 H1 106.0 . .
C16 C1 C26 112.4(5) . .
C16 C1 C2 112.1(5) . .
C26 C1 H1 106.0 . .
C2 C1 H1 106.0 . .
C2 C1 C26 113.6(5) . .
C21 C22 C220 121.8(7) . .
C23 C22 C21 116.4(7) . .
C23 C22 C220 121.7(7) . .
C16 C15 H15 119.4 . .
C14 C15 C16 121.1(7) . .
C14 C15 H15 119.4 . .
C2 C3 H3 119.1 . .
C2 C3 C7 121.8(7) . 3_656
C7 C3 H3 119.1 3_656 .
C21 C26 C1 119.7(6) . .
C25 C26 C21 120.0(6) . .
C25 C26 C1 120.3(6) . .
O3S C9S H9SA 110.5 . .
O3S C9S H9SB 110.5 . .
O3S C9S C10S 106.0(6) . .
H9SA C9S H9SB 108.7 . .
C10S C9S H9SA 110.5 . .
C10S C9S H9SB 110.5 . .
C15 C14 C13 117.5(7) . .
C15 C14 C140 120.8(7) . .
C13 C14 C140 121.6(7) . .
C3 C2 C1 120.7(6) . .
C3 C2 C7 117.6(6) . .
C7 C2 C1 121.2(6) . .
C11 C12 C120 122.6(7) . .
C13 C12 C11 116.1(6) . .
C13 C12 C120 121.3(7) . .
C25 C24 C23 117.0(7) . .
C25 C24 C240 121.9(8) . .
C23 C24 C240 121.0(8) . .
C3 C7 H7 119.7 3_656 .
C2 C7 C3 120.6(6) . 3_656
C2 C7 H7 119.7 . .
C14 C13 H13 117.7 . .
C12 C13 C14 124.7(7) . .
C12 C13 H13 117.7 . .
C22 C23 C24 124.1(7) . .
C22 C23 H23 117.9 . .
C24 C23 H23 117.9 . .
H12A C122 H12B 109.5 . .
H12A C122 H12C 109.5 . .
H12B C122 H12C 109.5 . .
C120 C122 H12A 109.5 . .
C120 C122 H12B 109.5 . .
C120 C122 H12C 109.5 . .
O1S C4S H4SA 110.8 . .
O1S C4S H4SB 110.8 . .
O1S C4S C3S 104.6(10) . .
H4SA C4S H4SB 108.9 . .
C3S C4S H4SA 110.8 . .
C3S C4S H4SB 110.8 . .
C221 C220 C22 111.2(7) . .
C221 C220 C222 107.2(8) . .
C223 C220 C22 109.9(7) . .
C223 C220 C221 110.9(9) . .
C223 C220 C222 106.4(8) . .
C222 C220 C22 111.1(9) . .
O3S C12S H12D 110.2 . .
O3S C12S H12E 110.2 . .
H12D C12S H12E 108.5 . .
C11S C12S O3S 107.4(8) . .
C11S C12S H12D 110.2 . .
C11S C12S H12E 110.2 . .
C14 C140 H14A 109.5 . .
C14 C140 H14B 109.5 . .
C14 C140 H14C 109.5 . .
H14A C140 H14B 109.5 . .
H14A C140 H14C 109.5 . .
H14B C140 H14C 109.5 . .
O2S C8S H8SA 110.7 . .
O2S C8S H8SB 110.7 . .
O2S C8S C7S 105.3(10) . .
H8SA C8S H8SB 108.8 . .
C7S C8S H8SA 110.7 . .
C7S C8S H8SB 110.7 . .
H12F C121 H12G 109.5 . .
H12F C121 H12H 109.5 . .
H12G C121 H12H 109.5 . .
C120 C121 H12F 109.5 . .
C120 C121 H12G 109.5 . .
C120 C121 H12H 109.5 . .
C220 C221 H22A 109.5 . .
C220 C221 H22B 109.5 . .
C220 C221 H22C 109.5 . .
H22A C221 H22B 109.5 . .
H22A C221 H22C 109.5 . .
H22B C221 H22C 109.5 . .
C12 C120 C122 109.3(7) . .
C121 C120 C12 110.6(7) . .
C121 C120 C122 110.9(8) . .
C121 C120 C123 107.4(8) . .
C123 C120 C12 111.6(7) . .
C123 C120 C122 107.0(8) . .
C220 C223 H22D 109.5 . .
C220 C223 H22E 109.5 . .
C220 C223 H22F 109.5 . .
H22D C223 H22E 109.5 . .
H22D C223 H22F 109.5 . .
H22E C223 H22F 109.5 . .
C9S C10S H10A 110.6 . .
C9S C10S H10B 110.6 . .
C9S C10S C11S 105.7(7) . .
H10A C10S H10B 108.7 . .
C11S C10S H10A 110.6 . .
C11S C10S H10B 110.6 . .
C120 C123 H12I 109.5 . .
C120 C123 H12J 109.5 . .
C120 C123 H12K 109.5 . .
H12I C123 H12J 109.5 . .
H12I C123 H12K 109.5 . .
H12J C123 H12K 109.5 . .
C24 C240 H24A 109.5 . .
C24 C240 H24B 109.5 . .
C24 C240 H24C 109.5 . .
H24A C240 H24B 109.5 . .
H24A C240 H24C 109.5 . .
H24B C240 H24C 109.5 . .
O2S C5S H5SA 110.6 . .
O2S C5S H5SB 110.6 . .
H5SA C5S H5SB 108.7 . .
C6S C5S O2S 105.9(11) . .
C6S C5S H5SA 110.6 . .
C6S C5S H5SB 110.6 . .
C220 C222 H22G 109.5 . .
C220 C222 H22H 109.5 . .
C220 C222 H22I 109.5 . .
H22G C222 H22H 109.5 . .
H22G C222 H22I 109.5 . .
H22H C222 H22I 109.5 . .
C12S C11S C10S 107.3(8) . .
C12S C11S H11A 110.3 . .
C12S C11S H11B 110.3 . .
C10S C11S H11A 110.3 . .
C10S C11S H11B 110.3 . .
H11A C11S H11B 108.5 . .
C4S C3S H3SA 110.6 . .
C4S C3S H3SB 110.6 . .
H3SA C3S H3SB 108.7 . .
C2S C3S C4S 105.9(11) . .
C2S C3S H3SA 110.6 . .
C2S C3S H3SB 110.6 . .
O1S C1S H1SA 110.4 . .
O1S C1S H1SB 110.4 . .
H1SA C1S H1SB 108.6 . .
C2S C1S O1S 106.6(11) . .
C2S C1S H1SA 110.4 . .
C2S C1S H1SB 110.4 . .
C5S C6S H6SA 110.5 . .
C5S C6S H6SB 110.5 . .
C5S C6S C7S 106.0(13) . .
H6SA C6S H6SB 108.7 . .
C7S C6S H6SA 110.5 . .
C7S C6S H6SB 110.5 . .
C3S C2S H2SA 110.9 . .
C3S C2S H2SB 110.9 . .
C1S C2S C3S 104.2(14) . .
C1S C2S H2SA 110.9 . .
C1S C2S H2SB 110.9 . .
H2SA C2S H2SB 108.9 . .
C8S C7S H7SA 110.2 . .
C8S C7S H7SB 110.2 . .
C6S C7S C8S 107.4(12) . .
C6S C7S H7SA 110.2 . .
C6S C7S H7SB 110.2 . .
H7SA C7S H7SB 108.5 . .
C13S O4S C16S 90.6(14) . .
O4S C13S H13A 109.1 . .
O4S C13S H13B 109.1 . .
H13A C13S H13B 107.9 . .
C14S C13S O4S 112(2) . .
C14S C13S H13A 109.1 . .
C14S C13S H13B 109.1 . .
C13S C14S H14D 111.5 . .
C13S C14S H14E 111.5 . .
C13S C14S C15S 102(2) . .
H14D C14S H14E 109.3 . .
C15S C14S H14D 111.5 . .
C15S C14S H14E 111.5 . .
C14S C15S H15A 108.6 . .
C14S C15S H15B 108.6 . .
C14S C15S C16S 115(2) . .
H15A C15S H15B 107.6 . .
C16S C15S H15A 108.6 . .
C16S C15S H15B 108.6 . .
O4S C16S H16A 111.7 . .
O4S C16S H16B 111.7 . .
C15S C16S O4S 100.5(19) . .
C15S C16S H16A 111.7 . .
C15S C16S H16B 111.7 . .
H16A C16S H16B 109.5 . .

loop_
_geom_bond_atom_site_label_1
_geom_bond_atom_site_label_2
_geom_bond_distance
_geom_bond_site_symmetry_2
U1 I1 3.0970(8) .
U1 I2 3.1094(8) .
U1 O1 2.108(5) .
U1 O2 2.117(5) .
U1 O3S 2.460(5) .
U1 O2S 2.531(6) .
U1 O1S 2.523(6) .
O1 C11 1.376(8) .
O2 C21 1.367(8) .
O3S C9S 1.466(8) .
O3S C12S 1.449(9) .
O2S C8S 1.417(12) .
O2S C5S 1.439(12) .
C11 C16 1.391(9) .
C11 C12 1.419(10) .
C16 C1 1.529(9) .
C16 C15 1.398(9) .
O1S C4S 1.438(13) .
O1S C1S 1.427(13) .
C21 C22 1.419(10) .
C21 C26 1.387(9) .
C25 H25 0.9500 .
C25 C26 1.383(10) .
C25 C24 1.375(11) .
C1 H1 1.0000 .
C1 C26 1.537(9) .
C1 C2 1.536(8) .
C22 C23 1.385(12) .
C22 C220 1.539(11) .
C15 H15 0.9500 .
C15 C14 1.375(10) .
C3 H3 0.9500 .
C3 C2 1.376(10) .
C3 C7 1.402(9) 3_656
C9S H9SA 0.9900 .
C9S H9SB 0.9900 .
C9S C10S 1.469(9) .
C14 C13 1.390(11) .
C14 C140 1.503(11) .
C2 C7 1.377(10) .
C12 C13 1.370(11) .
C12 C120 1.538(10) .
C24 C23 1.394(12) .
C24 C240 1.509(12) .
C7 C3 1.402(9) 3_656
C7 H7 0.9500 .
C13 H13 0.9500 .
C23 H23 0.9500 .
C122 H12A 0.9800 .
C122 H12B 0.9800 .
C122 H12C 0.9800 .
C122 C120 1.540(13) .
C4S H4SA 0.9900 .
C4S H4SB 0.9900 .
C4S C3S 1.521(17) .
C220 C221 1.525(14) .
C220 C223 1.506(13) .
C220 C222 1.539(13) .
C12S H12D 0.9900 .
C12S H12E 0.9900 .
C12S C11S 1.385(12) .
C140 H14A 0.9800 .
C140 H14B 0.9800 .
C140 H14C 0.9800 .
C8S H8SA 0.9900 .
C8S H8SB 0.9900 .
C8S C7S 1.470(16) .
C121 H12F 0.9800 .
C121 H12G 0.9800 .
C121 H12H 0.9800 .
C121 C120 1.531(12) .
C221 H22A 0.9800 .
C221 H22B 0.9800 .
C221 H22C 0.9800 .
C120 C123 1.530(13) .
C223 H22D 0.9800 .
C223 H22E 0.9800 .
C223 H22F 0.9800 .
C10S H10A 0.9900 .
C10S H10B 0.9900 .
C10S C11S 1.498(13) .
C123 H12I 0.9800 .
C123 H12J 0.9800 .
C123 H12K 0.9800 .
C240 H24A 0.9800 .
C240 H24B 0.9800 .
C240 H24C 0.9800 .
C5S H5SA 0.9900 .
C5S H5SB 0.9900 .
C5S C6S 1.41(2) .
C222 H22G 0.9800 .
C222 H22H 0.9800 .
C222 H22I 0.9800 .
C11S H11A 0.9900 .
C11S H11B 0.9900 .
C3S H3SA 0.9900 .
C3S H3SB 0.9900 .
C3S C2S 1.43(2) .
C1S H1SA 0.9900 .
C1S H1SB 0.9900 .
C1S C2S 1.42(2) .
C6S H6SA 0.9900 .
C6S H6SB 0.9900 .
C6S C7S 1.42(2) .
C2S H2SA 0.9900 .
C2S H2SB 0.9900 .
C7S H7SA 0.9900 .
C7S H7SB 0.9900 .
O4S C13S 1.53(2) .
O4S C16S 1.67(3) .
C13S H13A 0.9900 .
C13S H13B 0.9900 .
C13S C14S 1.26(2) .
C14S H14D 0.9900 .
C14S H14E 0.9900 .
C14S C15S 1.31(3) .
C15S H15A 0.9900 .
C15S H15B 0.9900 .
C15S C16S 1.42(3) .
C16S H16A 0.9900 .
C16S H16B 0.9900 .

loop_
_geom_torsion_atom_site_label_1
_geom_torsion_atom_site_label_2
_geom_torsion_atom_site_label_3
_geom_torsion_atom_site_label_4
_geom_torsion
_geom_torsion_site_symmetry_1
_geom_torsion_site_symmetry_4
U1 O1 C11 C16 20.8(14) . .
U1 O1 C11 C12 -162.0(8) . .
U1 O2 C21 C22 159.7(8) . .
U1 O2 C21 C26 -21.8(14) . .
U1 O3S C9S C10S -175.1(6) . .
U1 O3S C12S C11S 162.5(9) . .
U1 O2S C8S C7S -156.2(8) . .
U1 O2S C5S C6S 146.1(10) . .
U1 O1S C4S C3S 150.2(9) . .
U1 O1S C1S C2S -136.6(11) . .
O1 C11 C16 C1 3.7(9) . .
O1 C11 C16 C15 -176.4(6) . .
O1 C11 C12 C13 175.7(6) . .
O1 C11 C12 C120 -6.2(10) . .
O2 C21 C22 C23 -174.6(6) . .
O2 C21 C22 C220 8.5(10) . .
O2 C21 C26 C25 175.1(6) . .
O2 C21 C26 C1 -5.8(9) . .
O3S C9S C10S C11S 6.6(12) . .
O3S C12S C11S C10S 25.1(16) . .
O2S C8S C7S C6S -4.2(17) . .
O2S C5S C6S C7S 28.6(18) . .
C11 C16 C1 C26 -101.3(7) . .
C11 C16 C1 C2 129.3(6) . .
C11 C16 C15 C14 -1.3(10) . .
C11 C12 C13 C14 3.2(11) . .
C11 C12 C120 C122 -55.4(10) . .
C11 C12 C120 C121 67.0(10) . .
C11 C12 C120 C123 -173.6(8) . .
C16 C11 C12 C13 -7.1(10) . .
C16 C11 C12 C120 170.9(7) . .
C16 C1 C26 C21 103.5(7) . .
C16 C1 C26 C25 -77.4(8) . .
C16 C1 C2 C3 -33.3(9) . .
C16 C1 C2 C7 155.0(6) . .
C16 C15 C14 C13 -2.6(11) . .
C16 C15 C14 C140 179.8(8) . .
O1S C4S C3S C2S 4.2(17) . .
O1S C1S C2S C3S -36.6(18) . .
C21 C22 C23 C24 -1.8(11) . .
C21 C22 C220 C221 -67.6(10) . .
C21 C22 C220 C223 55.6(11) . .
C21 C22 C220 C222 173.1(8) . .
C25 C24 C23 C22 -4.0(12) . .
C1 C16 C15 C14 178.6(6) . .
C1 C2 C7 C3 173.1(7) . 3_656
C22 C21 C26 C25 -6.4(10) . .
C22 C21 C26 C1 172.7(6) . .
C15 C16 C1 C26 78.9(7) . .
C15 C16 C1 C2 -50.6(8) . .
C15 C14 C13 C12 1.6(12) . .
C3 C2 C7 C3 1.1(12) . 3_656
C26 C21 C22 C23 7.0(10) . .
C26 C21 C22 C220 -169.9(7) . .
C26 C25 C24 C23 4.7(11) . .
C26 C25 C24 C240 -177.9(8) . .
C26 C1 C2 C3 -162.1(6) . .
C26 C1 C2 C7 26.2(9) . .
C9S O3S C12S C11S -21.1(14) . .
C9S C10S C11S C12S -19.8(15) . .
C2 C1 C26 C21 -127.9(6) . .
C2 C1 C26 C25 51.2(8) . .
C12 C11 C16 C1 -173.6(6) . .
C12 C11 C16 C15 6.3(10) . .
C24 C25 C26 C21 0.3(11) . .
C24 C25 C26 C1 -178.8(6) . .
C7 C3 C2 C1 -173.2(7) 3_656 .
C7 C3 C2 C7 -1.1(12) 3_656 .
C13 C12 C120 C122 122.5(8) . .
C13 C12 C120 C121 -115.1(8) . .
C13 C12 C120 C123 4.4(11) . .
C23 C22 C220 C221 115.7(9) . .
C23 C22 C220 C223 -121.1(9) . .
C23 C22 C220 C222 -3.6(11) . .
C4S O1S C1S C2S 39.5(16) . .
C4S C3S C2S C1S 19.1(18) . .
C220 C22 C23 C24 175.1(8) . .
C12S O3S C9S C10S 8.1(11) . .
C140 C14 C13 C12 179.2(8) . .
C8S O2S C5S C6S -31.6(16) . .
C120 C12 C13 C14 -174.9(8) . .
C240 C24 C23 C22 178.6(8) . .
C5S O2S C8S C7S 21.5(14) . .
C5S C6S C7S C8S -15(2) . .
C1S O1S C4S C3S -25.7(14) . .
O4S C13S C14S C15S -49(2) . .
C13S O4S C16S C15S -16.7(17) . .
C13S C14S C15S C16S 33(3) . .
C14S C15S C16S O4S -7(2) . .
C16S O4S C13S C14S 40.8(19) . .
